data_7248819
loop_
_publ_author_name
'Delegkou, Maria-Ioanna'
'Panagiotou, Nikos'
'Papatriantafyllopoulou, Constantina'
'Tasiopoulos, Anastasios'
'Papaioannou, Dionissios'
'Perlepes, Spyros P.'
'Nastopoulos, Vassilios'

_publ_section_title
;
 Solvatomorphism with polar protic/aprotic and non-polar solvents in a
 series of complexes derived from the
 5-phenylimidazole/tetrafluoroborate/copper(ii) reaction system
;
_journal_issue 26
_journal_name_full CrystEngComm
_journal_page_first 3574
_journal_page_last 3592
_journal_paper_doi 10.1039/D4CE00304G
_journal_volume 26
_journal_year 2024
_chemical_formula_moiety 'C36 H32 B2 Cu F8 N8, 1.85(C4 H8 O2)'
_chemical_formula_sum 'C43.4 H46.8 B2 Cu F8 N8 O3.7'
_chemical_formula_weight 976.85
_space_group_crystal_system triclinic
_space_group_IT_number 2
_space_group_name_Hall '-P 1'
_space_group_name_H-M_alt 'P -1'
_atom_sites_solution_hydrogens mixed
_atom_sites_solution_primary direct
_atom_sites_solution_secondary difmap
_audit_creation_method SHELXL-2019/3
_audit_update_record
;
2024-03-21 deposited with the CCDC.	2024-06-02 downloaded from the CCDC.
;
_cell_angle_alpha 78.043(8)
_cell_angle_beta 85.634(7)
_cell_angle_gamma 73.908(7)
_cell_formula_units_Z 1
_cell_length_a 9.2398(7)
_cell_length_b 9.9904(9)
_cell_length_c 12.6976(12)
_cell_measurement_reflns_used 1730
_cell_measurement_temperature 100(2)
_cell_measurement_theta_max 22.8790
_cell_measurement_theta_min 3.3910
_cell_volume 1101.53(17)
_computing_cell_refinement 'CrysAlisPro 1.171.38.43 (Rigaku OD, 2015)'
_computing_data_collection 'CrysAlisPro 1.171.38.43 (Rigaku OD, 2015)'
_computing_data_reduction 'CrysAlisPro 1.171.38.43 (Rigaku OD, 2015)'
_computing_molecular_graphics 'PLATON v.270519 (Spek, 2009); MERCURY v.2020.3.0 (Macrae et al. 2020)'
_computing_publication_material 'WINGX v.2018.3 (Farrugia, 2012); OLEX2 v.1.3.0 (Dolomanov et al., 2009)'
_computing_structure_refinement 'SHELXL-2019/3 (Sheldrick, 2019)'
_computing_structure_solution 'SIR92 (Altomare et al., 1994); SHELXT-2018/2 (Sheldrick, 2018)'
_diffrn_ambient_temperature 100(2)
_diffrn_detector_area_resol_mean 10.4223
_diffrn_measured_fraction_theta_full 0.994
_diffrn_measured_fraction_theta_max 0.994
_diffrn_measurement_device_type 'Oxford Diffraction SuperNova with Atlas detector'
_diffrn_measurement_method '\w scans'
_diffrn_radiation_type MoK\a
_diffrn_radiation_wavelength 0.71073
_diffrn_reflns_av_R_equivalents 0.0520
_diffrn_reflns_av_unetI/netI 0.0840
_diffrn_reflns_Laue_measured_fraction_full 0.994
_diffrn_reflns_Laue_measured_fraction_max 0.994
_diffrn_reflns_limit_h_max 10
_diffrn_reflns_limit_h_min -10
_diffrn_reflns_limit_k_max 11
_diffrn_reflns_limit_k_min -11
_diffrn_reflns_limit_l_max 11
_diffrn_reflns_limit_l_min -15
_diffrn_reflns_number 8689
_diffrn_reflns_point_group_measured_fraction_full 0.994
_diffrn_reflns_point_group_measured_fraction_max 0.994
_diffrn_reflns_theta_full 25.000
_diffrn_reflns_theta_max 25.000
_diffrn_reflns_theta_min 2.906
_diffrn_source 'SuperNova (Mo) X-ray Source'
_exptl_absorpt_coefficient_mu 0.582
_exptl_absorpt_correction_T_max 1.0000
_exptl_absorpt_correction_T_min 0.7525
_exptl_absorpt_correction_type multi-scan
_exptl_absorpt_process_details
;
CrysAlisPro 1.171.38.43 (Rigaku Oxford Diffraction, 2015)
Empirical absorption correction using spherical harmonics,
 implemented in SCALE3 ABSPACK scaling algorithm.
;
_exptl_crystal_colour violet-pink
_exptl_crystal_density_diffrn 1.473
_exptl_crystal_density_method 'not measured'
_exptl_crystal_description prism
_exptl_crystal_F_000 504
_exptl_crystal_recrystallization_method 'Re-crystallisation from solvent: 1,4-dioxane/diethyl ether'
_exptl_crystal_size_max 0.15
_exptl_crystal_size_mid 0.10
_exptl_crystal_size_min 0.08
_refine_diff_density_max 0.895
_refine_diff_density_min -0.703
_refine_diff_density_rms 0.110
_refine_ls_extinction_method none
_refine_ls_goodness_of_fit_ref 1.020
_refine_ls_hydrogen_treatment mixed
_refine_ls_matrix_type full
_refine_ls_number_parameters 367
_refine_ls_number_reflns 3848
_refine_ls_number_restraints 226
_refine_ls_restrained_S_all 1.026
_refine_ls_R_factor_all 0.1355
_refine_ls_R_factor_gt 0.0898
_refine_ls_shift/su_max 0.001
_refine_ls_shift/su_mean 0.000
_refine_ls_structure_factor_coef Fsqd
_refine_ls_weighting_details 'w=1/[\s^2^(Fo^2^)+(0.1466P)^2^+2.1284P] where P=(Fo^2^+2Fc^2^)/3'
_refine_ls_weighting_scheme calc
_refine_ls_wR_factor_gt 0.2293
_refine_ls_wR_factor_ref 0.2690
_reflns_Friedel_coverage 0.000
_reflns_number_gt 2464
_reflns_number_total 3848
_reflns_threshold_expression 'I > 2\s(I)'
_cod_data_source_file d4ce00304g2.cif
_cod_data_source_block 13
_cod_depositor_comments 'Adding full bibliography for 7248805--7248823.cif.'
_cod_original_formula_sum 'C43.40 H46.80 B2 Cu F8 N8 O3.70'
_cod_database_code 7248819
_shelx_shelxl_version_number 2019/3
_shelx_space_group_comment
;
The symmetry employed for this shelxl refinement is uniquely defined
by the following loop, which should always be used as a source of
symmetry information in preference to the above space-group names.
They are only intended as comments.
;
_shelx_estimated_absorpt_t_min 0.918
_shelx_estimated_absorpt_t_max 0.955

loop_
_space_group_symop_operation_xyz
'x, y, z'
'-x, -y, -z'

loop_
_atom_site_label
_atom_site_type_symbol
_atom_site_fract_x
_atom_site_fract_y
_atom_site_fract_z
_atom_site_U_iso_or_equiv
_atom_site_adp_type
_atom_site_occupancy
_atom_site_site_symmetry_order
_atom_site_calc_flag
_atom_site_refinement_flags_posn
_atom_site_refinement_flags_adp
_atom_site_refinement_flags_occupancy
_atom_site_disorder_assembly
_atom_site_disorder_group
Cu Cu 0.000000 0.500000 0.000000 0.0455(4) Uani 1 2 d S . P . .
N1A N 0.2440(5) 0.1247(5) -0.0856(4) 0.0423(13) Uani 1 1 d D . . . .
H1A H 0.257(8) 0.036(3) -0.082(6) 0.063 Uiso 1 1 d D U . . .
C2A C 0.1202(7) 0.2122(6) -0.0500(6) 0.0453(16) Uani 1 1 d . . . . .
H2A H 0.027102 0.189622 -0.030973 0.054 Uiso 1 1 calc R U . . .
N3A N 0.1464(5) 0.3334(5) -0.0455(4) 0.0442(13) Uani 1 1 d . . . . .
C4A C 0.2944(6) 0.3221(6) -0.0781(5) 0.0396(15) Uani 1 1 d . . . . .
H4A H 0.345142 0.393795 -0.082493 0.048 Uiso 1 1 calc R U . . .
C5A C 0.3564(6) 0.1914(5) -0.1031(5) 0.0358(13) Uani 1 1 d . . . . .
C6A C 0.5094(6) 0.1259(5) -0.1386(4) 0.0310(12) Uani 1 1 d . . . . .
C7A C 0.5539(7) -0.0127(6) -0.1514(6) 0.0508(17) Uani 1 1 d . . . . .
H7A H 0.483529 -0.068077 -0.139028 0.061 Uiso 1 1 calc R U . . .
C8A C 0.7005(8) -0.0723(8) -0.1820(7) 0.068(2) Uani 1 1 d . . . . .
H8A H 0.728895 -0.167944 -0.191847 0.082 Uiso 1 1 calc R U . . .
C9A C 0.8061(7) 0.0040(7) -0.1986(5) 0.0496(17) Uani 1 1 d . . . . .
H9A H 0.906947 -0.037890 -0.219118 0.060 Uiso 1 1 calc R U . . .
C10A C 0.7627(7) 0.1397(7) -0.1850(6) 0.0565(19) Uani 1 1 d . . . . .
H10A H 0.833933 0.194189 -0.196217 0.068 Uiso 1 1 calc R U . . .
C11A C 0.6166(8) 0.2011(7) -0.1550(7) 0.062(2) Uani 1 1 d . . . . .
H11A H 0.589254 0.296789 -0.145367 0.074 Uiso 1 1 calc R U . . .
N1B N 0.2420(9) 0.4278(8) 0.2753(7) 0.082(2) Uani 1 1 d D . . . .
H1B H 0.324(5) 0.434(7) 0.299(9) 0.122 Uiso 1 1 d D U . . .
C2B C 0.2224(10) 0.4712(8) 0.1682(8) 0.068(2) Uani 1 1 d . . . . .
H2B H 0.290422 0.508958 0.118956 0.082 Uiso 1 1 calc R U . . .
N3B N 0.0964(6) 0.4537(5) 0.1425(5) 0.0472(14) Uani 1 1 d . . . . .
C4B C 0.0338(8) 0.3956(7) 0.2360(6) 0.0552(19) Uani 1 1 d . . . . .
H4B H -0.059587 0.372042 0.241117 0.066 Uiso 1 1 calc R U . . .
C5B C 0.1233(9) 0.3767(7) 0.3192(7) 0.064(2) Uani 1 1 d D . . . .
C6B C 0.0995(12) 0.3189(12) 0.4349(9) 0.072(3) Uani 0.74 1 d DG U P A 1
C7B C 0.1790(15) 0.3387(13) 0.5163(13) 0.092(5) Uani 0.74 1 d G U P A 1
H7B H 0.242221 0.401170 0.500208 0.110 Uiso 0.74 1 calc R U P A 1
C8B C 0.1661(17) 0.2673(16) 0.6214(11) 0.092(5) Uani 0.74 1 d G U P A 1
H8B H 0.220521 0.280871 0.677090 0.110 Uiso 0.74 1 calc R U P A 1
C9B C 0.0737(15) 0.1759(16) 0.6450(7) 0.113(5) Uani 0.74 1 d G U P A 1
H9B H 0.064892 0.127094 0.716808 0.136 Uiso 0.74 1 calc R U P A 1
C10B C -0.0059(11) 0.1560(13) 0.5635(8) 0.109(6) Uani 0.74 1 d G U P A 1
H10B H -0.069039 0.093615 0.579644 0.130 Uiso 0.74 1 calc R U P A 1
C11B C 0.0070(10) 0.2275(12) 0.4584(7) 0.084(4) Uani 0.74 1 d G U P A 1
H11B H -0.047341 0.213913 0.402762 0.101 Uiso 0.74 1 calc R U P A 1
C6C C 0.116(4) 0.284(4) 0.433(2) 0.080(7) Uani 0.26 1 d DG U P A 2
C7C C 0.141(6) 0.358(4) 0.509(4) 0.085(7) Uani 0.26 1 d G U P A 2
H7C H 0.162900 0.447140 0.485284 0.102 Uiso 0.26 1 calc R U P A 2
C8C C 0.135(6) 0.301(5) 0.618(3) 0.103(7) Uani 0.26 1 d G U P A 2
H8C H 0.152657 0.351409 0.669333 0.124 Uiso 0.26 1 calc R U P A 2
C9C C 0.104(5) 0.170(5) 0.6520(19) 0.115(7) Uani 0.26 1 d G U P A 2
H9C H 0.099761 0.131472 0.726735 0.139 Uiso 0.26 1 calc R U P A 2
C10C C 0.079(4) 0.097(4) 0.577(2) 0.108(8) Uani 0.26 1 d G U P A 2
H10C H 0.057107 0.007265 0.600088 0.129 Uiso 0.26 1 calc R U P A 2
C11C C 0.085(3) 0.153(4) 0.467(2) 0.082(6) Uani 0.26 1 d G U P A 2
H11C H 0.067349 0.102995 0.416037 0.098 Uiso 0.26 1 calc R U P A 2
B B 0.2699(7) 0.7259(6) -0.1220(6) 0.0470(19) Uani 1 1 d D . . . .
F1 F 0.1784(4) 0.6465(4) -0.0656(4) 0.0625(12) Uani 1 1 d . U . . .
F2A F 0.1992(19) 0.8591(13) -0.0948(18) 0.057(3) Uani 0.5 1 d D U P B 1
F3A F 0.4201(12) 0.675(2) -0.1082(11) 0.082(4) Uani 0.5 1 d D U P B 1
F4A F 0.2268(12) 0.7606(12) -0.2322(8) 0.075(3) Uani 0.5 1 d D U P B 1
F2B F 0.232(2) 0.8668(13) -0.1141(19) 0.065(4) Uani 0.5 1 d D U P B 2
F3B F 0.4059(12) 0.669(2) -0.0667(10) 0.077(3) Uani 0.5 1 d D U P B 2
F4B F 0.2896(13) 0.6991(13) -0.2227(8) 0.078(3) Uani 0.5 1 d D U P B 2
O1 O 0.4429(12) 0.4984(14) 0.3995(9) 0.142(4) Uani 0.85 1 d . U P . .
C12 C 0.590(2) 0.422(2) 0.4294(13) 0.143(6) Uani 0.85 1 d . U P . .
H12A H 0.660113 0.480873 0.400291 0.171 Uiso 0.85 1 calc R U P . .
H12B H 0.620240 0.335410 0.397833 0.171 Uiso 0.85 1 calc R U P . .
C13 C 0.6038(19) 0.379(2) 0.5537(14) 0.146(6) Uani 0.85 1 d . U P . .
H13A H 0.540392 0.314359 0.582513 0.175 Uiso 0.85 1 calc R U P . .
H13B H 0.709625 0.328905 0.572640 0.175 Uiso 0.85 1 calc R U P . .
O2 O 0.5332(11) 0.1332(10) 0.4777(7) 0.135(3) Uani 1 1 d . . . . .
C14 C 0.5110(18) 0.0666(17) 0.3931(12) 0.145(6) Uani 1 1 d . . . . .
H14A H 0.610016 0.012952 0.368005 0.174 Uiso 1 1 calc R U . . .
H14B H 0.463474 0.140471 0.331718 0.174 Uiso 1 1 calc R U . . .
C15 C 0.5871(19) 0.0331(16) 0.5702(12) 0.138(5) Uani 1 1 d . . . . .
H15A H 0.592277 0.083224 0.628832 0.166 Uiso 1 1 calc R U . . .
H15B H 0.690527 -0.022773 0.555433 0.166 Uiso 1 1 calc R U . . .

loop_
_atom_site_aniso_label
_atom_site_aniso_U_11
_atom_site_aniso_U_22
_atom_site_aniso_U_33
_atom_site_aniso_U_23
_atom_site_aniso_U_13
_atom_site_aniso_U_12
Cu 0.0376(6) 0.0250(6) 0.0773(9) -0.0219(5) 0.0165(5) -0.0101(4)
N1A 0.038(3) 0.025(2) 0.066(4) -0.018(2) 0.017(2) -0.011(2)
C2A 0.035(3) 0.029(3) 0.076(5) -0.017(3) 0.014(3) -0.013(2)
N3A 0.040(3) 0.028(3) 0.068(4) -0.018(2) 0.017(3) -0.013(2)
C4A 0.037(3) 0.025(3) 0.059(4) -0.014(3) 0.010(3) -0.010(2)
C5A 0.037(3) 0.027(3) 0.045(4) -0.008(2) 0.008(3) -0.012(2)
C6A 0.032(3) 0.029(3) 0.035(3) -0.010(2) 0.003(2) -0.009(2)
C7A 0.038(3) 0.037(3) 0.083(5) -0.026(3) 0.010(3) -0.011(3)
C8A 0.048(4) 0.043(4) 0.121(7) -0.041(4) 0.023(4) -0.012(3)
C9A 0.038(3) 0.048(4) 0.056(4) -0.014(3) 0.008(3) 0.000(3)
C10A 0.036(3) 0.049(4) 0.090(6) -0.025(4) 0.017(3) -0.018(3)
C11A 0.048(4) 0.042(4) 0.105(6) -0.039(4) 0.029(4) -0.018(3)
N1B 0.086(5) 0.079(5) 0.105(7) -0.035(4) -0.009(5) -0.048(4)
C2B 0.083(6) 0.061(5) 0.076(6) -0.018(4) -0.002(4) -0.040(4)
N3B 0.041(3) 0.029(3) 0.076(4) -0.024(3) 0.011(3) -0.010(2)
C4B 0.048(4) 0.042(4) 0.077(5) -0.031(4) 0.014(4) -0.004(3)
C5B 0.065(5) 0.047(4) 0.091(6) -0.034(4) 0.015(5) -0.021(4)
C6B 0.064(7) 0.067(8) 0.095(7) -0.054(6) 0.007(5) -0.009(6)
C7B 0.056(11) 0.083(9) 0.127(9) -0.012(7) -0.042(7) 0.000(8)
C8B 0.067(10) 0.097(12) 0.112(7) -0.033(7) -0.030(7) -0.006(9)
C9B 0.086(10) 0.214(13) 0.082(7) -0.078(8) 0.035(6) -0.083(9)
C10B 0.074(10) 0.219(17) 0.064(7) -0.045(8) 0.028(8) -0.083(11)
C11B 0.045(7) 0.145(13) 0.073(6) -0.038(8) 0.028(6) -0.040(7)
C6C 0.084(13) 0.059(13) 0.100(11) -0.051(9) 0.011(12) -0.001(12)
C7C 0.058(17) 0.077(12) 0.112(11) -0.027(9) -0.056(13) 0.016(13)
C8C 0.080(17) 0.112(15) 0.106(10) -0.041(11) -0.027(13) 0.016(15)
C9C 0.094(15) 0.212(15) 0.082(11) -0.063(10) 0.040(12) -0.094(14)
C10C 0.089(17) 0.206(19) 0.063(10) -0.042(11) 0.028(15) -0.093(17)
C11C 0.063(15) 0.131(16) 0.074(9) -0.035(12) 0.024(13) -0.058(13)
B 0.046(4) 0.037(4) 0.065(6) -0.021(4) 0.018(4) -0.019(3)
F1 0.052(2) 0.0363(19) 0.106(3) -0.0221(19) 0.026(2) -0.0237(16)
F2A 0.051(6) 0.031(4) 0.101(7) -0.022(4) 0.024(5) -0.031(4)
F3A 0.045(5) 0.078(5) 0.113(8) -0.018(7) 0.037(5) -0.012(4)
F4A 0.075(6) 0.065(6) 0.084(6) -0.025(5) 0.028(5) -0.019(4)
F2B 0.065(7) 0.038(5) 0.102(8) -0.019(5) 0.017(6) -0.032(4)
F3B 0.040(5) 0.081(6) 0.103(8) -0.024(7) 0.028(5) -0.006(4)
F4B 0.077(6) 0.077(6) 0.084(6) -0.048(5) 0.031(5) -0.013(5)
O1 0.107(7) 0.242(12) 0.148(8) -0.127(9) 0.029(6) -0.106(8)
C12 0.129(12) 0.213(16) 0.136(12) -0.116(12) 0.055(10) -0.082(12)
C13 0.128(11) 0.218(16) 0.145(13) -0.129(12) 0.029(9) -0.076(11)
O2 0.154(8) 0.133(7) 0.104(6) -0.033(6) -0.012(6) -0.006(6)
C14 0.166(13) 0.181(14) 0.134(12) -0.093(11) 0.037(10) -0.088(12)
C15 0.158(13) 0.139(12) 0.124(12) -0.008(9) -0.037(10) -0.056(10)

loop_
_atom_type_symbol
_atom_type_description
_atom_type_scat_dispersion_real
_atom_type_scat_dispersion_imag
_atom_type_scat_source
C C 0.0033 0.0016 'International Tables Vol C Tables 4.2.6.8 and 6.1.1.4'
H H 0.0000 0.0000 'International Tables Vol C Tables 4.2.6.8 and 6.1.1.4'
B B 0.0013 0.0007 'International Tables Vol C Tables 4.2.6.8 and 6.1.1.4'
Cu Cu 0.3201 1.2651 'International Tables Vol C Tables 4.2.6.8 and 6.1.1.4'
F F 0.0171 0.0103 'International Tables Vol C Tables 4.2.6.8 and 6.1.1.4'
N N 0.0061 0.0033 'International Tables Vol C Tables 4.2.6.8 and 6.1.1.4'
O O 0.0106 0.0060 'International Tables Vol C Tables 4.2.6.8 and 6.1.1.4'

loop_
_geom_angle_atom_site_label_1
_geom_angle_atom_site_label_2
_geom_angle_atom_site_label_3
_geom_angle
_geom_angle_site_symmetry_1
_geom_angle_site_symmetry_3
_geom_angle_publ_flag
N3B Cu N3B 180.0 . 2_565 ?
N3B Cu N3A 88.9(2) . 2_565 ?
N3B Cu N3A 91.1(2) 2_565 2_565 ?
N3B Cu N3A 91.1(2) . . ?
N3B Cu N3A 88.9(2) 2_565 . ?
N3A Cu N3A 180.0 2_565 . ?
C2A N1A C5A 108.7(5) . . ?
C2A N1A H1A 125(5) . . ?
C5A N1A H1A 124(5) . . ?
N3A C2A N1A 110.2(5) . . ?
N3A C2A H2A 124.9 . . ?
N1A C2A H2A 124.9 . . ?
C2A N3A C4A 106.5(4) . . ?
C2A N3A Cu 126.4(4) . . ?
C4A N3A Cu 127.1(4) . . ?
C5A C4A N3A 109.2(5) . . ?
C5A C4A H4A 125.4 . . ?
N3A C4A H4A 125.4 . . ?
N1A C5A C4A 105.4(5) . . ?
N1A C5A C6A 123.9(5) . . ?
C4A C5A C6A 130.7(5) . . ?
C7A C6A C11A 117.6(5) . . ?
C7A C6A C5A 122.0(5) . . ?
C11A C6A C5A 120.3(5) . . ?
C6A C7A C8A 120.5(6) . . ?
C6A C7A H7A 119.8 . . ?
C8A C7A H7A 119.8 . . ?
C9A C8A C7A 121.3(6) . . ?
C9A C8A H8A 119.3 . . ?
C7A C8A H8A 119.3 . . ?
C10A C9A C8A 118.1(6) . . ?
C10A C9A H9A 120.9 . . ?
C8A C9A H9A 120.9 . . ?
C9A C10A C11A 121.2(6) . . ?
C9A C10A H10A 119.4 . . ?
C11A C10A H10A 119.4 . . ?
C10A C11A C6A 121.2(6) . . ?
C10A C11A H11A 119.4 . . ?
C6A C11A H11A 119.4 . . ?
C2B N1B C5B 108.5(7) . . ?
C2B N1B H1B 116(8) . . ?
C5B N1B H1B 136(8) . . ?
N3B C2B N1B 109.8(7) . . ?
N3B C2B H2B 125.1 . . ?
N1B C2B H2B 125.1 . . ?
C2B N3B C4B 106.6(7) . . ?
C2B N3B Cu 129.9(5) . . ?
C4B N3B Cu 123.5(5) . . ?
C5B C4B N3B 110.3(7) . . ?
C5B C4B H4B 124.9 . . ?
N3B C4B H4B 124.9 . . ?
C4B C5B N1B 104.8(7) . . ?
C4B C5B C6B 128.8(8) . . ?
N1B C5B C6B 126.4(9) . . ?
C4B C5B C6C 127.4(15) . . ?
N1B C5B C6C 126.2(15) . . ?
C7B C6B C11B 120.0 . . ?
C7B C6B C5B 122.7(8) . . ?
C11B C6B C5B 116.9(8) . . ?
C8B C7B C6B 120.0 . . ?
C8B C7B H7B 120.0 . . ?
C6B C7B H7B 120.0 . . ?
C7B C8B C9B 120.0 . . ?
C7B C8B H8B 120.0 . . ?
C9B C8B H8B 120.0 . . ?
C10B C9B C8B 120.0 . . ?
C10B C9B H9B 120.0 . . ?
C8B C9B H9B 120.0 . . ?
C9B C10B C11B 120.0 . . ?
C9B C10B H10B 120.0 . . ?
C11B C10B H10B 120.0 . . ?
C10B C11B C6B 120.0 . . ?
C10B C11B H11B 120.0 . . ?
C6B C11B H11B 120.0 . . ?
C7C C6C C11C 120.0 . . ?
C7C C6C C5B 108(3) . . ?
C11C C6C C5B 132(3) . . ?
C8C C7C C6C 120.0 . . ?
C8C C7C H7C 120.0 . . ?
C6C C7C H7C 120.0 . . ?
C7C C8C C9C 120.0 . . ?
C7C C8C H8C 120.0 . . ?
C9C C8C H8C 120.0 . . ?
C10C C9C C8C 120.0 . . ?
C10C C9C H9C 120.0 . . ?
C8C C9C H9C 120.0 . . ?
C11C C10C C9C 120.0 . . ?
C11C C10C H10C 120.0 . . ?
C9C C10C H10C 120.0 . . ?
C10C C11C C6C 120.0 . . ?
C10C C11C H11C 120.0 . . ?
C6C C11C H11C 120.0 . . ?
F4B B F3B 109.7(9) . . ?
F3A B F4A 113.7(9) . . ?
F4B B F2B 116.0(12) . . ?
F3B B F2B 103.1(14) . . ?
F4B B F1 107.9(7) . . ?
F3B B F1 102.8(9) . . ?
F3A B F1 117.8(9) . . ?
F4A B F1 107.2(7) . . ?
F2B B F1 116.2(8) . . ?
F3A B F2A 117.5(13) . . ?
F4A B F2A 97.8(11) . . ?
F1 B F2A 100.1(7) . . ?
C12 O1 C13 110.4(11) . 2_666 ?
O1 C12 C13 111.3(12) . . ?
O1 C12 H12A 109.4 . . ?
C13 C12 H12A 109.4 . . ?
O1 C12 H12B 109.4 . . ?
C13 C12 H12B 109.4 . . ?
H12A C12 H12B 108.0 . . ?
O1 C13 C12 110.2(17) 2_666 . ?
O1 C13 H13A 109.6 2_666 . ?
C12 C13 H13A 109.6 . . ?
O1 C13 H13B 109.6 2_666 . ?
C12 C13 H13B 109.6 . . ?
H13A C13 H13B 108.1 . . ?
C15 O2 C14 111.5(12) . . ?
O2 C14 C15 111.7(12) . 2_656 ?
O2 C14 H14A 109.3 . . ?
C15 C14 H14A 109.3 2_656 . ?
O2 C14 H14B 109.3 . . ?
C15 C14 H14B 109.3 2_656 . ?
H14A C14 H14B 107.9 . . ?
O2 C15 C14 112.4(13) . 2_656 ?
O2 C15 H15A 109.1 . . ?
C14 C15 H15A 109.1 2_656 . ?
O2 C15 H15B 109.1 . . ?
C14 C15 H15B 109.1 2_656 . ?
H15A C15 H15B 107.9 . . ?

loop_
_geom_bond_atom_site_label_1
_geom_bond_atom_site_label_2
_geom_bond_distance
_geom_bond_site_symmetry_2
_geom_bond_publ_flag
Cu N3B 1.988(6) . ?
Cu N3B 1.988(6) 2_565 ?
Cu N3A 1.991(4) 2_565 ?
Cu N3A 1.991(4) . ?
N1A C2A 1.344(7) . ?
N1A C5A 1.364(7) . ?
N1A H1A 0.85(2) . ?
C2A N3A 1.312(7) . ?
C2A H2A 0.9500 . ?
N3A C4A 1.379(7) . ?
C4A C5A 1.364(7) . ?
C4A H4A 0.9500 . ?
C5A C6A 1.464(7) . ?
C6A C7A 1.371(8) . ?
C6A C11A 1.380(8) . ?
C7A C8A 1.382(9) . ?
C7A H7A 0.9500 . ?
C8A C9A 1.376(10) . ?
C8A H8A 0.9500 . ?
C9A C10A 1.347(9) . ?
C9A H9A 0.9500 . ?
C10A C11A 1.379(9) . ?
C10A H10A 0.9500 . ?
C11A H11A 0.9500 . ?
N1B C2B 1.349(12) . ?
N1B C5B 1.369(10) . ?
N1B H1B 0.85(2) . ?
C2B N3B 1.298(9) . ?
C2B H2B 0.9500 . ?
N3B C4B 1.369(9) . ?
C4B C5B 1.341(11) . ?
C4B H4B 0.9500 . ?
C5B C6B 1.487(13) . ?
C5B C6C 1.56(2) . ?
C6B C7B 1.3900 . ?
C6B C11B 1.3900 . ?
C7B C8B 1.3900 . ?
C7B H7B 0.9500 . ?
C8B C9B 1.3900 . ?
C8B H8B 0.9500 . ?
C9B C10B 1.3900 . ?
C9B H9B 0.9500 . ?
C10B C11B 1.3900 . ?
C10B H10B 0.9500 . ?
C11B H11B 0.9500 . ?
C6C C7C 1.3900 . ?
C6C C11C 1.3900 . ?
C7C C8C 1.3900 . ?
C7C H7C 0.9500 . ?
C8C C9C 1.3900 . ?
C8C H8C 0.9500 . ?
C9C C10C 1.3900 . ?
C9C H9C 0.9500 . ?
C10C C11C 1.3900 . ?
C10C H10C 0.9500 . ?
C11C H11C 0.9500 . ?
B F4B 1.349(10) . ?
B F3B 1.403(12) . ?
B F3A 1.351(12) . ?
B F4A 1.430(11) . ?
B F2B 1.376(12) . ?
B F1 1.379(8) . ?
B F2A 1.411(12) . ?
O1 C12 1.40(2) . ?
O1 C13 1.414(17) 2_666 ?
C12 C13 1.55(2) . ?
C12 H12A 0.9900 . ?
C12 H12B 0.9900 . ?
C13 H13A 0.9900 . ?
C13 H13B 0.9900 . ?
O2 C15 1.397(14) . ?
O2 C14 1.429(14) . ?
C14 C15 1.509(18) 2_656 ?
C14 H14A 0.9900 . ?
C14 H14B 0.9900 . ?
C15 H15A 0.9900 . ?
C15 H15B 0.9900 . ?

loop_
_geom_hbond_atom_site_label_D
_geom_hbond_atom_site_label_H
_geom_hbond_atom_site_label_A
_geom_hbond_distance_DH
_geom_hbond_distance_HA
_geom_hbond_distance_DA
_geom_hbond_angle_DHA
_geom_hbond_site_symmetry_A
_geom_hbond_publ_flag
N1A H1A F2A^a 0.85(2) 2.02(4) 2.823(13) 156(7) 1_545 yes
N1A H1A F2B^b 0.85(2) 1.89(4) 2.707(13) 159(7) 1_545 yes
N1B H1B O1 0.85(2) 2.06(4) 2.840(11) 153(8) . yes
